data_4062310
loop_
_publ_author_name
'Coombs, Deborah L.'
'Aldridge, Simon'
'Coles, Simon J.'
'Hursthouse, Michael B.'

_publ_section_title
;
 Influence of Ligand Steric Bulk in the Synthesis of Transition-Metal
 Borylene Complexes
;
_journal_issue 21
_journal_name_full Organometallics
_journal_page_first 4213
_journal_page_last 4217
_journal_paper_doi 10.1021/om030489f
_journal_volume 22
_journal_year 2003
_chemical_formula_sum 'C18 H20 B Cl Fe O2'
_chemical_formula_weight 370.45
_space_group_IT_number 4
_symmetry_cell_setting monoclinic
_symmetry_space_group_name_Hall 'P 2yb'
_symmetry_space_group_name_H-M 'P 1 21 1'
_cell_angle_alpha 90.00
_cell_angle_beta 102.373(3)
_cell_angle_gamma 90.00
_cell_formula_units_Z 4
_cell_length_a 7.6864(4)
_cell_length_b 16.4353(8)
_cell_length_c 13.9744(6)
_cell_measurement_temperature 120(2)
_cell_volume 1724.36(14)
_diffrn_ambient_temperature 120(2)
_exptl_crystal_density_diffrn 1.427
_cod_depositor_comments
;
The following automatic conversions were performed:
'_symmetry_cell_setting' value 'Monoclinic' changed to 'monoclinic'
according to '/home/saulius/struct/CIF-dictionaries/cif_core.dic'
dictionary named 'cif_core.dic' version 2.4.1 from 2010-06-29.

Automatic conversion script
Id: cif_fix_enum 1527 2010-12-29 10:47:43Z saulius 
;
_cod_original_sg_symbol_H-M 'P 21'
_cod_database_code 4062310

loop_
_symmetry_equiv_pos_as_xyz
'x, y, z'
'-x, y+1/2, -z'

loop_
_atom_site_label
_atom_site_type_symbol
_atom_site_fract_x
_atom_site_fract_y
_atom_site_fract_z
_atom_site_U_iso_or_equiv
_atom_site_adp_type
_atom_site_occupancy
_atom_site_symmetry_multiplicity
_atom_site_calc_flag
_atom_site_refinement_flags
_atom_site_disorder_assembly
_atom_site_disorder_group
C1 C 0.7851(16) 0.9415(6) 0.3214(8) 0.036(3) Uani 1 1 d . . .
C2 C 0.9044(14) 1.0785(6) 0.3913(7) 0.026(2) Uani 1 1 d . . .
C3 C 1.1201(12) 0.9191(6) 0.5391(6) 0.022(2) Uani 1 1 d . . .
C4 C 1.0945(14) 0.8914(7) 0.6402(7) 0.034(3) Uani 1 1 d . . .
H4A H 1.0544 0.9376 0.6743 0.051 Uiso 1 1 calc R . .
H4B H 1.2078 0.8710 0.6787 0.051 Uiso 1 1 calc R . .
H4C H 1.0051 0.8481 0.6320 0.051 Uiso 1 1 calc R . .
C5 C 1.1952(13) 0.9939(6) 0.5189(7) 0.030(2) Uani 1 1 d . . .
C6 C 1.2611(16) 1.0603(6) 0.5898(7) 0.036(3) Uani 1 1 d . . .
H6A H 1.2380 1.0462 0.6540 0.054 Uiso 1 1 calc R . .
H6B H 1.1991 1.1111 0.5667 0.054 Uiso 1 1 calc R . .
H6C H 1.3894 1.0675 0.5952 0.054 Uiso 1 1 calc R . .
C7 C 1.2177(10) 0.9876(6) 0.4208(6) 0.0164(17) Uani 1 1 d U . .
C8 C 1.3183(14) 1.0520(6) 0.3719(8) 0.033(2) Uani 1 1 d . . .
H8A H 1.2600 1.0577 0.3027 0.049 Uiso 1 1 calc R . .
H8B H 1.4419 1.0346 0.3772 0.049 Uiso 1 1 calc R . .
H8C H 1.3165 1.1045 0.4051 0.049 Uiso 1 1 calc R . .
C9 C 1.1686(13) 0.9121(6) 0.3831(7) 0.029(2) Uani 1 1 d . . .
C10 C 1.1870(13) 0.8795(7) 0.2845(7) 0.029(2) Uani 1 1 d . . .
H10A H 1.3097 0.8872 0.2769 0.043 Uiso 1 1 calc R . .
H10B H 1.1053 0.9087 0.2324 0.043 Uiso 1 1 calc R . .
H10C H 1.1580 0.8213 0.2805 0.043 Uiso 1 1 calc R . .
C11 C 1.0980(13) 0.8671(6) 0.4551(7) 0.028(2) Uani 1 1 d . . .
C12 C 1.0381(14) 0.7824(6) 0.4467(8) 0.036(3) Uani 1 1 d . . .
H12A H 1.1375 0.7471 0.4400 0.054 Uiso 1 1 calc R . .
H12B H 0.9410 0.7764 0.3889 0.054 Uiso 1 1 calc R . .
H12C H 0.9957 0.7670 0.5055 0.054 Uiso 1 1 calc R . .
C13 C 0.6678(12) 0.9011(6) 0.5329(7) 0.024(2) Uani 1 1 d . . .
C14 C 0.6083(14) 0.8346(7) 0.4672(8) 0.034(2) Uani 1 1 d . . .
H14 H 0.6290 0.8373 0.4027 0.041 Uiso 1 1 calc R . .
C15 C 0.5252(13) 0.7689(6) 0.4923(8) 0.033(2) Uani 1 1 d . . .
H15 H 0.4911 0.7265 0.4459 0.039 Uiso 1 1 calc R . .
C16 C 0.4883(13) 0.7617(7) 0.5845(7) 0.033(2) Uani 1 1 d . . .
H16 H 0.4304 0.7149 0.6027 0.039 Uiso 1 1 calc R . .
C17 C 0.5397(13) 0.8262(7) 0.6500(8) 0.033(2) Uani 1 1 d . . .
H17 H 0.5133 0.8229 0.7132 0.040 Uiso 1 1 calc R . .
C18 C 0.6258(13) 0.8931(7) 0.6268(7) 0.031(2) Uani 1 1 d . . .
H18 H 0.6584 0.9352 0.6739 0.037 Uiso 1 1 calc R . .
C19 C 0.5830(15) 1.1528(6) 0.8293(8) 0.034(3) Uani 1 1 d . . .
C20 C 0.5198(14) 1.0067(7) 0.8757(8) 0.034(3) Uani 1 1 d . . .
C21 C 0.3915(13) 1.2062(7) 0.9806(7) 0.031(2) Uani 1 1 d . . .
C22 C 0.4523(14) 1.2923(7) 0.9890(10) 0.045(3) Uani 1 1 d . . .
H22A H 0.5751 1.2948 1.0271 0.068 Uiso 1 1 calc R . .
H22B H 0.3748 1.3241 1.0220 0.068 Uiso 1 1 calc R . .
H22C H 0.4471 1.3146 0.9234 0.068 Uiso 1 1 calc R . .
C23 C 0.2590(14) 1.1738(6) 0.8982(7) 0.033(2) Uani 1 1 d . . .
C24 C 0.1711(17) 1.2205(8) 0.8083(9) 0.051(3) Uani 1 1 d . . .
H24A H 0.0469 1.2316 0.8107 0.077 Uiso 1 1 calc R . .
H24B H 0.1751 1.1883 0.7498 0.077 Uiso 1 1 calc R . .
H24C H 0.2342 1.2720 0.8059 0.077 Uiso 1 1 calc R . .
C25 C 0.2387(12) 1.0956(6) 0.9210(6) 0.023(2) Uani 1 1 d U . .
C26 C 0.0890(14) 1.0368(7) 0.8599(8) 0.036(3) Uani 1 1 d . . .
H26A H 0.0430 1.0601 0.7948 0.054 Uiso 1 1 calc R . .
H26B H -0.0085 1.0310 0.8945 0.054 Uiso 1 1 calc R . .
H26C H 0.1409 0.9832 0.8529 0.054 Uiso 1 1 calc R . .
C27 C 0.3329(13) 1.0731(6) 1.0152(7) 0.027(2) Uani 1 1 d . . .
C28 C 0.3251(14) 0.9949(6) 1.0682(7) 0.032(2) Uani 1 1 d . . .
H28A H 0.3210 0.9493 1.0225 0.048 Uiso 1 1 calc R . .
H28B H 0.2180 0.9940 1.0958 0.048 Uiso 1 1 calc R . .
H28C H 0.4310 0.9898 1.1213 0.048 Uiso 1 1 calc R . .
C29 C 0.4308(12) 1.1438(6) 1.0530(6) 0.025(2) Uani 1 1 d . . .
C30 C 0.5288(15) 1.1546(8) 1.1576(8) 0.041(3) Uani 1 1 d . . .
H30A H 0.4430 1.1651 1.1989 0.062 Uiso 1 1 calc R . .
H30B H 0.6110 1.2007 1.1620 0.062 Uiso 1 1 calc R . .
H30C H 0.5961 1.1050 1.1801 0.062 Uiso 1 1 calc R . .
C31 C 0.8774(12) 1.1674(6) 1.0477(7) 0.026(2) Uani 1 1 d . . .
C32 C 0.8872(15) 1.2394(7) 0.9950(8) 0.040(3) Uani 1 1 d . . .
H32 H 0.8194 1.2427 0.9297 0.048 Uiso 1 1 calc R . .
C33 C 0.9893(15) 1.3052(7) 1.0324(10) 0.045(3) Uani 1 1 d . . .
H33 H 0.9893 1.3527 0.9936 0.054 Uiso 1 1 calc R . .
C34 C 1.0917(15) 1.3023(7) 1.1262(9) 0.044(3) Uani 1 1 d . . .
H34 H 1.1653 1.3470 1.1523 0.052 Uiso 1 1 calc R . .
C35 C 1.0853(14) 1.2328(8) 1.1820(9) 0.040(3) Uani 1 1 d . . .
H35 H 1.1526 1.2303 1.2474 0.048 Uiso 1 1 calc R . .
C36 C 0.9805(14) 1.1666(6) 1.1422(7) 0.030(2) Uani 1 1 d . . .
H36 H 0.9798 1.1194 1.1813 0.036 Uiso 1 1 calc R . .
B1 B 0.7812(13) 0.9741(8) 0.5089(7) 0.024(2) Uani 1 1 d . . .
B2 B 0.7427(16) 1.0956(7) 1.0081(7) 0.028(3) Uani 1 1 d . . .
O1 O 0.6817(10) 0.9186(5) 0.2549(5) 0.0364(18) Uani 1 1 d . . .
O2 O 0.8760(11) 1.1459(5) 0.3718(5) 0.0426(19) Uani 1 1 d . . .
O3 O 0.6271(13) 1.1849(5) 0.7640(6) 0.056(2) Uani 1 1 d . . .
O4 O 0.5313(11) 0.9435(5) 0.8438(6) 0.044(2) Uani 1 1 d . . .
Cl1 Cl 0.7609(4) 1.06421(15) 0.58039(19) 0.0350(6) Uani 1 1 d . . .
Cl2 Cl 0.8166(3) 0.99921(14) 1.06169(19) 0.0351(6) Uani 1 1 d . . .
Fe1 Fe 0.95256(17) 0.97653(8) 0.41907(9) 0.0236(4) Uani 1 1 d . . .
Fe2 Fe 0.50006(17) 1.10509(8) 0.92097(9) 0.0245(4) Uani 1 1 d . . .

loop_
_atom_site_aniso_label
_atom_site_aniso_U_11
_atom_site_aniso_U_22
_atom_site_aniso_U_33
_atom_site_aniso_U_23
_atom_site_aniso_U_13
_atom_site_aniso_U_12
C1 0.057(7) 0.021(6) 0.032(6) 0.004(5) 0.015(6) 0.003(5)
C2 0.036(6) 0.020(6) 0.023(5) -0.002(4) 0.003(4) -0.007(4)
C3 0.020(5) 0.020(5) 0.026(5) 0.002(4) 0.005(4) 0.003(4)
C4 0.040(6) 0.038(7) 0.017(5) 0.008(4) -0.010(4) -0.005(5)
C5 0.032(5) 0.026(6) 0.027(5) 0.001(5) -0.004(4) 0.003(4)
C6 0.063(8) 0.018(5) 0.024(5) -0.006(4) 0.001(5) -0.008(5)
C7 0.0174(19) 0.0160(19) 0.0157(19) 0.0001(10) 0.0031(10) 0.0009(10)
C8 0.034(6) 0.026(6) 0.040(6) 0.000(5) 0.012(5) 0.000(5)
C9 0.034(6) 0.018(5) 0.030(5) 0.001(4) -0.001(4) 0.005(4)
C10 0.031(5) 0.032(6) 0.024(5) -0.004(4) 0.007(4) 0.001(4)
C11 0.026(5) 0.024(6) 0.029(5) 0.004(4) -0.005(4) 0.006(4)
C12 0.040(6) 0.020(6) 0.043(6) -0.006(5) -0.002(5) 0.002(5)
C13 0.022(5) 0.022(5) 0.031(5) 0.000(4) 0.012(4) 0.001(4)
C14 0.036(6) 0.034(6) 0.031(5) -0.003(5) 0.002(4) 0.003(5)
C15 0.025(5) 0.024(6) 0.051(7) -0.006(5) 0.009(5) -0.005(4)
C16 0.023(5) 0.034(6) 0.040(6) 0.010(5) 0.006(5) 0.004(4)
C17 0.026(5) 0.038(7) 0.034(6) 0.007(5) 0.004(4) 0.007(5)
C18 0.027(5) 0.036(6) 0.028(5) 0.001(5) 0.005(4) 0.006(5)
C19 0.049(7) 0.022(6) 0.030(6) 0.002(5) 0.009(5) -0.008(5)
C20 0.034(6) 0.035(7) 0.033(6) 0.006(5) 0.008(5) -0.003(5)
C21 0.024(5) 0.031(6) 0.037(6) 0.000(5) 0.006(4) 0.015(5)
C22 0.023(6) 0.027(6) 0.085(9) -0.011(6) 0.010(5) -0.006(5)
C23 0.039(6) 0.025(5) 0.031(5) -0.004(4) 0.000(5) 0.013(5)
C24 0.055(8) 0.052(9) 0.045(7) 0.025(6) 0.006(6) 0.023(6)
C25 0.024(2) 0.023(2) 0.023(2) -0.0007(10) 0.0049(11) 0.0016(10)
C26 0.039(6) 0.034(6) 0.033(6) -0.009(5) 0.001(5) -0.003(5)
C27 0.033(5) 0.027(6) 0.025(5) 0.001(4) 0.014(4) 0.010(5)
C28 0.042(6) 0.023(6) 0.032(5) 0.006(5) 0.009(4) 0.002(5)
C29 0.027(5) 0.025(5) 0.023(5) -0.003(4) 0.009(4) 0.005(4)
C30 0.035(6) 0.052(8) 0.038(6) -0.011(6) 0.011(5) 0.000(5)
C31 0.024(5) 0.021(5) 0.033(5) -0.004(4) 0.008(4) 0.002(4)
C32 0.040(7) 0.033(6) 0.047(7) 0.003(5) 0.005(5) 0.011(5)
C33 0.036(6) 0.023(6) 0.076(9) 0.013(6) 0.013(6) -0.001(5)
C34 0.030(6) 0.036(7) 0.064(8) -0.015(6) 0.006(6) -0.006(5)
C35 0.027(6) 0.047(7) 0.044(6) -0.019(6) 0.003(5) -0.008(5)
C36 0.036(6) 0.023(5) 0.035(6) 0.006(5) 0.016(5) 0.002(5)
B1 0.021(5) 0.030(6) 0.019(5) 0.002(5) -0.002(4) 0.006(5)
B2 0.057(7) 0.008(5) 0.019(5) 0.004(4) 0.010(5) 0.013(5)
O1 0.039(4) 0.042(5) 0.023(4) -0.004(3) -0.005(3) -0.002(3)
O2 0.054(5) 0.031(5) 0.042(4) 0.007(4) 0.008(4) 0.008(4)
O3 0.083(7) 0.041(5) 0.044(5) 0.004(4) 0.016(5) -0.010(4)
O4 0.068(6) 0.022(4) 0.041(4) -0.007(4) 0.008(4) 0.003(4)
Cl1 0.0451(15) 0.0223(13) 0.0402(15) -0.0058(11) 0.0151(12) -0.0010(12)
Cl2 0.0356(14) 0.0223(14) 0.0454(15) 0.0047(11) 0.0040(11) 0.0029(10)
Fe1 0.0260(7) 0.0193(8) 0.0244(7) 0.0000(6) 0.0031(5) 0.0012(6)
Fe2 0.0303(8) 0.0186(7) 0.0246(7) 0.0001(6) 0.0057(5) 0.0011(6)

loop_
_geom_bond_atom_site_label_1
_geom_bond_atom_site_label_2
_geom_bond_distance
_geom_bond_site_symmetry_2
_geom_bond_publ_flag
C1 O1 1.148(12) . ?
C1 Fe1 1.761(12) . ?
C2 O2 1.150(12) . ?
C2 Fe1 1.743(10) . ?
C3 C5 1.412(14) . ?
C3 C11 1.432(13) . ?
C3 C4 1.536(13) . ?
C3 Fe1 2.106(9) . ?
C4 H4A 0.9800 . ?
C4 H4B 0.9800 . ?
C4 H4C 0.9800 . ?
C5 C7 1.422(12) . ?
C5 C6 1.488(14) . ?
C5 Fe1 2.095(9) . ?
C6 H6A 0.9800 . ?
C6 H6B 0.9800 . ?
C6 H6C 0.9800 . ?
C7 C9 1.368(13) . ?
C7 C8 1.553(13) . ?
C7 Fe1 2.041(8) . ?
C8 H8A 0.9800 . ?
C8 H8B 0.9800 . ?
C8 H8C 0.9800 . ?
C9 C11 1.445(14) . ?
C9 C10 1.513(14) . ?
C9 Fe1 2.118(10) . ?
C10 H10A 0.9800 . ?
C10 H10B 0.9800 . ?
C10 H10C 0.9800 . ?
C11 C12 1.463(15) . ?
C11 Fe1 2.120(10) . ?
C12 H12A 0.9800 . ?
C12 H12B 0.9800 . ?
C12 H12C 0.9800 . ?
C13 C18 1.424(14) . ?
C13 C14 1.437(14) . ?
C13 B1 1.561(15) . ?
C14 C15 1.338(15) . ?
C14 H14 0.9500 . ?
C15 C16 1.382(15) . ?
C15 H15 0.9500 . ?
C16 C17 1.401(16) . ?
C16 H16 0.9500 . ?
C17 C18 1.359(15) . ?
C17 H17 0.9500 . ?
C18 H18 0.9500 . ?
C19 O3 1.166(12) . ?
C19 Fe2 1.735(10) . ?
C20 O4 1.143(13) . ?
C20 Fe2 1.754(12) . ?
C21 C29 1.427(14) . ?
C21 C23 1.464(14) . ?
C21 C22 1.487(15) . ?
C21 Fe2 2.109(10) . ?
C22 H22A 0.9800 . ?
C22 H22B 0.9800 . ?
C22 H22C 0.9800 . ?
C23 C25 1.341(15) . ?
C23 C24 1.503(15) . ?
C23 Fe2 2.134(10) . ?
C24 H24A 0.9800 . ?
C24 H24B 0.9800 . ?
C24 H24C 0.9800 . ?
C25 C27 1.409(13) . ?
C25 C26 1.602(13) . ?
C25 Fe2 2.015(9) . ?
C26 H26A 0.9800 . ?
C26 H26B 0.9800 . ?
C26 H26C 0.9800 . ?
C27 C29 1.422(14) . ?
C27 C28 1.492(14) . ?
C27 Fe2 2.094(10) . ?
C28 H28A 0.9800 . ?
C28 H28B 0.9800 . ?
C28 H28C 0.9800 . ?
C29 C30 1.505(14) . ?
C29 Fe2 2.124(9) . ?
C30 H30A 0.9800 . ?
C30 H30B 0.9800 . ?
C30 H30C 0.9800 . ?
C31 C36 1.387(14) . ?
C31 C32 1.404(15) . ?
C31 B2 1.589(15) . ?
C32 C33 1.373(16) . ?
C32 H32 0.9500 . ?
C33 C34 1.379(18) . ?
C33 H33 0.9500 . ?
C34 C35 1.389(17) . ?
C34 H34 0.9500 . ?
C35 C36 1.397(15) . ?
C35 H35 0.9500 . ?
C36 H36 0.9500 . ?
B1 Cl1 1.812(12) . ?
B1 Fe1 2.006(10) . ?
B2 Cl2 1.793(10) . ?
B2 Fe2 2.003(12) . ?
